data_2210498
loop_
_publ_author_name
'Wang, Jing'
'Wang, Wei'
'Chi, Hai-Jun'
'Yang, Qing-Shan '

_publ_section_title
;
 <i>trans</i>-2,2'-[(2-Butene-1,4-diyl)dithio]bis(4,5-dihydro-1,3-thiazine)
;
_journal_coeditor_code BH2046
_journal_issue 10
_journal_name_full 'Acta Crystallographica Section E'
_journal_page_first o4621
_journal_page_last o4622
_journal_paper_doi 10.1107/S1600536806038190
_journal_volume 62
_journal_year 2006
_chemical_formula_iupac 'C12 H18 N2 S4'
_chemical_formula_moiety 'C12 H18 N2 S4'
_chemical_formula_sum 'C12 H18 N2 S4'
_chemical_formula_weight 318.52
_chemical_melting_point 357
_chemical_name_systematic
;
trans-2,2'-[(2-Butene-1,4-diyl)dithio]bis(4,5-dihydro-1,3-thiazine)
;
_space_group_IT_number 14
_symmetry_cell_setting monoclinic
_symmetry_space_group_name_Hall '-P 2yn'
_symmetry_space_group_name_H-M 'P 1 21/n 1'
_atom_sites_solution_hydrogens geom
_atom_sites_solution_primary direct
_atom_sites_solution_secondary difmap
_cell_angle_alpha 90.00
_cell_angle_beta 114.100(8)
_cell_angle_gamma 90.00
_cell_formula_units_Z 2
_cell_length_a 8.282(5)
_cell_length_b 10.578(6)
_cell_length_c 9.625(6)
_cell_measurement_reflns_used 1520
_cell_measurement_temperature 294(2)
_cell_measurement_theta_max 25.97
_cell_measurement_theta_min 3.01
_cell_volume 769.7(8)
_computing_cell_refinement 'SAINT (Bruker, 1997)'
_computing_data_collection 'SMART (Bruker, 1997)'
_computing_data_reduction SAINT
_computing_molecular_graphics 'SHELXTL (Bruker, 1997)'
_computing_publication_material SHELXTL
_computing_structure_refinement 'SHELXL97 (Sheldrick, 1997)'
_computing_structure_solution 'SHELXS97 (Sheldrick, 1997)'
_diffrn_ambient_temperature 294(2)
_diffrn_measured_fraction_theta_full 0.987
_diffrn_measured_fraction_theta_max 0.987
_diffrn_measurement_device_type 'Bruker SMART CCD area-detector'
_diffrn_measurement_method '\f and \w'
_diffrn_radiation_monochromator graphite
_diffrn_radiation_source 'fine-focus sealed tube'
_diffrn_radiation_type 'Mo K\a'
_diffrn_radiation_wavelength 0.71073
_diffrn_reflns_av_R_equivalents 0.0331
_diffrn_reflns_av_sigmaI/netI 0.0388
_diffrn_reflns_limit_h_max 10
_diffrn_reflns_limit_h_min -9
_diffrn_reflns_limit_k_max 13
_diffrn_reflns_limit_k_min -7
_diffrn_reflns_limit_l_max 12
_diffrn_reflns_limit_l_min -11
_diffrn_reflns_number 4202
_diffrn_reflns_theta_full 26.44
_diffrn_reflns_theta_max 26.44
_diffrn_reflns_theta_min 2.74
_diffrn_standards_decay_% 0
_diffrn_standards_interval_count 0
_diffrn_standards_interval_time 0
_diffrn_standards_number 0
_exptl_absorpt_coefficient_mu 0.602
_exptl_absorpt_correction_T_max 0.910
_exptl_absorpt_correction_T_min 0.726
_exptl_absorpt_correction_type multi-scan
_exptl_absorpt_process_details '(SADABS; Sheldrick, 1996)'
_exptl_crystal_colour colourless
_exptl_crystal_density_diffrn 1.374
_exptl_crystal_density_method 'not measured'
_exptl_crystal_description block
_exptl_crystal_F_000 336
_exptl_crystal_size_max 0.26
_exptl_crystal_size_mid 0.20
_exptl_crystal_size_min 0.16
_refine_diff_density_max 0.965
_refine_diff_density_min -0.481
_refine_ls_extinction_method none
_refine_ls_goodness_of_fit_ref 1.057
_refine_ls_hydrogen_treatment constr
_refine_ls_matrix_type full
_refine_ls_number_parameters 82
_refine_ls_number_reflns 1567
_refine_ls_number_restraints 0
_refine_ls_restrained_S_all 1.057
_refine_ls_R_factor_all 0.0770
_refine_ls_R_factor_gt 0.0501
_refine_ls_shift/su_max 0.001
_refine_ls_shift/su_mean 0.000
_refine_ls_structure_factor_coef Fsqd
_refine_ls_weighting_details 'w=1/[\s^2^(Fo^2^)+(0.0586P)^2^+0.568P] where P=(Fo^2^+2Fc^2^)/3'
_refine_ls_weighting_scheme calc
_refine_ls_wR_factor_gt 0.1241
_refine_ls_wR_factor_ref 0.1440
_reflns_number_gt 1102
_reflns_number_total 1567
_reflns_threshold_expression I>2\s(I)
_cod_data_source_file bh2046.cif
_cod_data_source_block I
_cod_original_sg_symbol_H-M 'P 21/n'
_cod_database_code 2210498
_cod_database_fobs_code 2210498

loop_
_symmetry_equiv_pos_as_xyz
'x, y, z'
'-x+1/2, y+1/2, -z+1/2'
'-x, -y, -z'
'x-1/2, -y-1/2, z-1/2'

loop_
_atom_site_type_symbol
_atom_site_label
_atom_site_fract_x
_atom_site_fract_y
_atom_site_fract_z
_atom_site_U_iso_or_equiv
_atom_site_adp_type
_atom_site_calc_flag
_atom_site_refinement_flags
_atom_site_occupancy
S S1 0.69683(13) 0.41117(10) 0.41364(13) 0.0713(4) Uani d . 1
S S2 0.38467(11) 0.36247(8) 0.14298(11) 0.0526(3) Uani d . 1
N N1 0.4859(4) 0.5980(3) 0.2323(3) 0.0493(7) Uani d . 1
C C1 0.7903(5) 0.5460(4) 0.5323(4) 0.0609(10) Uani d . 1
H H1A 0.7285 0.5601 0.5975 0.073 Uiso calc R 1
H H1B 0.9135 0.5293 0.5969 0.073 Uiso calc R 1
C C2 0.7778(7) 0.6600(5) 0.4415(5) 0.0859(15) Uani d . 1
H H2A 0.8506 0.6476 0.3852 0.103 Uiso calc R 1
H H2B 0.8280 0.7301 0.5108 0.103 Uiso calc R 1
C C3 0.5978(5) 0.6964(4) 0.3323(5) 0.0668(11) Uani d . 1
H H3A 0.5358 0.7314 0.3900 0.080 Uiso calc R 1
H H3B 0.6096 0.7637 0.2686 0.080 Uiso calc R 1
C C4 0.5198(4) 0.4831(3) 0.2605(3) 0.0392(7) Uani d . 1
C C5 0.2224(4) 0.4546(3) -0.0102(4) 0.0482(8) Uani d . 1
H H5A 0.2834 0.5204 -0.0401 0.058 Uiso calc R 1
H H5B 0.1645 0.3999 -0.0975 0.058 Uiso calc R 1
C C6 0.0848(4) 0.5143(3) 0.0315(3) 0.0423(7) Uani d . 1
H H6 0.1214 0.5757 0.1072 0.051 Uiso calc R 1

loop_
_atom_site_aniso_label
_atom_site_aniso_U_11
_atom_site_aniso_U_22
_atom_site_aniso_U_33
_atom_site_aniso_U_12
_atom_site_aniso_U_13
_atom_site_aniso_U_23
S1 0.0539(6) 0.0510(6) 0.0752(7) 0.0060(5) -0.0080(5) 0.0096(5)
S2 0.0453(5) 0.0386(5) 0.0609(6) 0.0024(4) 0.0084(4) -0.0093(4)
N1 0.0444(15) 0.0390(15) 0.0498(16) 0.0011(12) 0.0043(13) 0.0010(12)
C1 0.047(2) 0.079(3) 0.0443(19) 0.0019(19) 0.0060(16) -0.0029(19)
C2 0.084(3) 0.065(3) 0.074(3) -0.021(2) -0.003(2) -0.008(2)
C3 0.069(2) 0.041(2) 0.066(2) -0.0096(18) 0.0021(19) -0.0044(18)
C4 0.0328(15) 0.0423(17) 0.0396(16) 0.0024(13) 0.0119(13) -0.0014(13)
C5 0.0443(18) 0.053(2) 0.0400(17) -0.0015(15) 0.0094(14) -0.0040(15)
C6 0.0420(15) 0.0389(17) 0.0377(16) -0.0004(14) 0.0078(13) -0.0013(13)

loop_
_atom_type_symbol
_atom_type_description
_atom_type_scat_dispersion_real
_atom_type_scat_dispersion_imag
_atom_type_scat_source
C C 0.0033 0.0016
; International Tables
Vol. C, Tables 4.2.6.8 and 6.1.1.4
;
H H 0.0000 0.0000
; International Tables
Vol. C, Tables 4.2.6.8 and 6.1.1.4
;
N N 0.0061 0.0033
; International Tables
Vol. C, Tables 4.2.6.8 and 6.1.1.4
;
S S 0.1246 0.1234
; International Tables
Vol. C, Tables 4.2.6.8 and 6.1.1.4
;

loop_
_geom_angle_atom_site_label_1
_geom_angle_atom_site_label_2
_geom_angle_atom_site_label_3
_geom_angle_site_symmetry_1
_geom_angle
_geom_angle_publ_flag
C4 S1 C1 . 100.59(17) ?
C4 S2 C5 . 101.36(16) ?
C4 N1 C3 . 121.5(3) ?
C2 C1 S1 . 111.5(3) ?
C2 C1 H1A . 109.3 ?
S1 C1 H1A . 109.3 ?
C2 C1 H1B . 109.3 ?
S1 C1 H1B . 109.3 ?
H1A C1 H1B . 108.0 ?
C1 C2 C3 . 116.2(4) ?
C1 C2 H2A . 108.2 ?
C3 C2 H2A . 108.2 ?
C1 C2 H2B . 108.2 ?
C3 C2 H2B . 108.2 ?
H2A C2 H2B . 107.4 ?
N1 C3 C2 . 117.7(3) ?
N1 C3 H3A . 107.9 ?
C2 C3 H3A . 107.9 ?
N1 C3 H3B . 107.9 ?
C2 C3 H3B . 107.9 ?
H3A C3 H3B . 107.2 ?
N1 C4 S2 . 122.3(2) ?
N1 C4 S1 . 129.3(3) yes
S1 C4 S2 . 108.36(18) yes
C6 C5 S2 . 113.6(2) ?
C6 C5 H5A . 108.8 ?
S2 C5 H5A . 108.8 ?
C6 C5 H5B . 108.8 ?
S2 C5 H5B . 108.8 ?
H5A C5 H5B . 107.7 ?
C6 C6 C5 3_565 124.5(4) ?
C6 C6 H6 3_565 117.8 ?
C5 C6 H6 . 117.8 ?

loop_
_geom_bond_atom_site_label_1
_geom_bond_atom_site_label_2
_geom_bond_site_symmetry_2
_geom_bond_distance
_geom_bond_publ_flag
S1 C4 . 1.771(3) yes
S1 C1 . 1.793(4) yes
S2 C4 . 1.768(3) yes
S2 C5 . 1.819(3) yes
N1 C4 . 1.252(4) yes
N1 C3 . 1.463(4) yes
C1 C2 . 1.468(6) ?
C1 H1A . 0.9700 ?
C1 H1B . 0.9700 ?
C2 C3 . 1.482(6) ?
C2 H2A . 0.9700 ?
C2 H2B . 0.9700 ?
C3 H3A . 0.9700 ?
C3 H3B . 0.9700 ?
C5 C6 . 1.494(5) ?
C5 H5A . 0.9700 ?
C5 H5B . 0.9700 ?
C6 C6 3_565 1.318(6) yes
C6 H6 . 0.9300 ?

loop_
_geom_torsion_atom_site_label_1
_geom_torsion_atom_site_label_2
_geom_torsion_atom_site_label_3
_geom_torsion_atom_site_label_4
_geom_torsion_site_symmetry_4
_geom_torsion
C4 S1 C1 C2 . -35.0(4)
S1 C1 C2 C3 . 57.0(5)
C4 N1 C3 C2 . 17.3(6)
C1 C2 C3 N1 . -48.5(6)
C3 N1 C4 S2 . 179.0(3)
C3 N1 C4 S1 . -0.6(5)
C5 S2 C4 N1 . 3.7(3)
C5 S2 C4 S1 . -176.68(17)
C1 S1 C4 N1 . 9.4(4)
C1 S1 C4 S2 . -170.19(18)
C4 S2 C5 C6 . -77.0(3)
S2 C5 C6 C6 3_565 -115.0(4)
